data_2014060
loop_
_publ_author_name
'Glidewell, Christopher'
'Low, John N.'
'Skakle, Janet M. S.'
'Wardell, James L.'

_publ_section_title
;
 2-Nitrophenoxyacetanilide: a chain of rings generated by
 C---H&#x00B7;&#x00B7;&#x00B7;O hydrogen bonds
;
_journal_issue 4
_journal_name_full 'Acta Crystallographica Section C'
_journal_page_first o290
_journal_page_last o292
_journal_paper_doi 10.1107/S010827010400513X
_journal_volume 60
_journal_year 2004
_chemical_formula_iupac 'C14 H12 N2 O4'
_chemical_formula_moiety 'C14 H12 N2 O4'
_chemical_formula_sum 'C14 H12 N2 O4'
_chemical_formula_weight 272.26
_chemical_name_systematic
;
2-Nitrophenoxyacetanilide
;
_space_group_IT_number 14
_symmetry_cell_setting monoclinic
_symmetry_space_group_name_Hall '-P 2yn'
_symmetry_space_group_name_H-M 'P 1 21/n 1'
_atom_sites_solution_hydrogens geom
_atom_sites_solution_primary direct
_atom_sites_solution_secondary difmap
_cell_angle_alpha 90.00
_cell_angle_beta 91.8330(17)
_cell_angle_gamma 90.00
_cell_formula_units_Z 4
_cell_length_a 8.5855(3)
_cell_length_b 6.6129(2)
_cell_length_c 22.0221(8)
_cell_measurement_reflns_used 2869
_cell_measurement_temperature 120(2)
_cell_measurement_theta_max 27.59
_cell_measurement_theta_min 3.22
_cell_volume 1249.67(7)
_computing_cell_refinement 'DENZO--SMN (Otwinowski & Minor, 1997)'
_computing_data_collection 'KappaCCD Server Software (Nonius, 1997)'
_computing_data_reduction DENZO--SMN
_computing_molecular_graphics ' PLATON (Spek, 2003)'
_computing_publication_material 'SHELXL97  and PRPKAPPA (Ferguson, 1999)'
_computing_structure_refinement 'OSCAIL and SHELXL97 (Sheldrick, 1997)'
_computing_structure_solution 'OSCAIL (McArdle, 2003) and SHELXS97 (Sheldrick, 1997)'
_diffrn_ambient_temperature 120(2)
_diffrn_measured_fraction_theta_full 0.996
_diffrn_measured_fraction_theta_max 0.989
_diffrn_measurement_device_type 'Nonius KappaCCD'
_diffrn_measurement_method '\f scans, and \w scans with \k offsets'
_diffrn_radiation_monochromator graphite
_diffrn_radiation_source 'rotating anode'
_diffrn_radiation_type 'Mo K\a'
_diffrn_radiation_wavelength 0.71073
_diffrn_reflns_av_R_equivalents 0.0276
_diffrn_reflns_av_sigmaI/netI 0.0396
_diffrn_reflns_limit_h_max 11
_diffrn_reflns_limit_h_min -11
_diffrn_reflns_limit_k_max 8
_diffrn_reflns_limit_k_min -8
_diffrn_reflns_limit_l_max 28
_diffrn_reflns_limit_l_min -28
_diffrn_reflns_number 5590
_diffrn_reflns_theta_full 26.50
_diffrn_reflns_theta_max 27.59
_diffrn_reflns_theta_min 3.22
_diffrn_standards_decay_% negligible
_exptl_absorpt_coefficient_mu 0.108
_exptl_absorpt_correction_T_max 0.989
_exptl_absorpt_correction_T_min 0.951
_exptl_absorpt_correction_type multi-scan
_exptl_absorpt_process_details '(SORTAV; Blessing, 1995, 1997)'
_exptl_crystal_colour colourless
_exptl_crystal_density_diffrn 1.447
_exptl_crystal_density_method 'not measured'
_exptl_crystal_description block
_exptl_crystal_F_000 568
_exptl_crystal_size_max 0.40
_exptl_crystal_size_mid 0.30
_exptl_crystal_size_min 0.10
_refine_diff_density_max 0.226
_refine_diff_density_min -0.191
_refine_ls_extinction_coef 0.015(2)
_refine_ls_extinction_expression Fc^*^=kFc[1+0.001xFc^2^\l^3^/sin(2\q)]^-1/4^
_refine_ls_extinction_method SHELXL97
_refine_ls_goodness_of_fit_ref 1.049
_refine_ls_hydrogen_treatment constr
_refine_ls_matrix_type full
_refine_ls_number_parameters 182
_refine_ls_number_reflns 2869
_refine_ls_number_restraints 0
_refine_ls_restrained_S_all 1.049
_refine_ls_R_factor_all 0.0664
_refine_ls_R_factor_gt 0.0400
_refine_ls_shift/su_max 0.001
_refine_ls_shift/su_mean 0.000
_refine_ls_structure_factor_coef Fsqd
_refine_ls_weighting_details 'w=1/[\s^2^(Fo^2^)+(0.0596P)^2^+0.0301P] where P=(Fo^2^+2Fc^2^)/3'
_refine_ls_weighting_scheme calc
_refine_ls_wR_factor_gt 0.0972
_refine_ls_wR_factor_ref 0.1080
_reflns_number_gt 2048
_reflns_number_total 2869
_reflns_threshold_expression I>2\s(I)
_cod_data_source_file sk1709.cif
_cod_data_source_block I
_cod_depositor_comments
;
The following automatic conversions were performed:

'_exptl_absorpt_correction_type' value 'Multi-scan' changed to
'multi-scan' according to
/home/saulius/struct/CIF-dictionaries/cif_core.dic dictionary named
'cif_core.dic' version 2.4.1 from 2010-06-29.

Automatic conversion script
Id: cif_fix_values 1715 2011-07-08 13:25:40Z adriana 
;
_cod_original_sg_symbol_H-M 'P 21/n'
_cod_database_code 2014060
_cod_database_fobs_code 2014060

loop_
_symmetry_equiv_pos_as_xyz
'x, y, z'
'x+1/2, -y+1/2, z+1/2'
'-x, -y, -z'
'-x-1/2, y-1/2, -z-1/2'

loop_
_atom_site_label
_atom_site_fract_x
_atom_site_fract_y
_atom_site_fract_z
_atom_site_U_iso_or_equiv
_atom_site_adp_type
_atom_site_calc_flag
_atom_site_refinement_flags
_atom_site_occupancy
_atom_site_disorder_assembly
_atom_site_disorder_group
_atom_site_type_symbol
O2 0.58655(10) 0.07786(12) 0.56272(4) 0.0273(2) Uani d . 1 . . O
O11 0.67330(11) -0.27857(13) 0.59281(4) 0.0352(3) Uani d . 1 . . O
O12 0.67431(14) -0.35883(16) 0.68733(5) 0.0538(3) Uani d . 1 . . O
O28 0.70165(11) 0.33007(14) 0.43088(4) 0.0362(3) Uani d . 1 . . O
N1 0.63677(13) -0.24551(16) 0.64546(5) 0.0317(3) Uani d . 1 . . N
N2 0.77220(12) 0.03034(16) 0.47565(5) 0.0264(3) Uani d . 1 . . N
C1 0.54833(15) -0.06453(18) 0.65985(6) 0.0278(3) Uani d . 1 . . C
C2 0.52726(14) 0.09548(19) 0.61855(6) 0.0249(3) Uani d . 1 . . C
C3 0.44553(16) 0.2652(2) 0.63713(6) 0.0318(3) Uani d . 1 . . C
C4 0.39037(17) 0.2747(2) 0.69490(7) 0.0419(4) Uani d . 1 . . C
C5 0.41105(19) 0.1180(2) 0.73528(7) 0.0461(4) Uani d . 1 . . C
C6 0.48921(17) -0.0531(2) 0.71761(6) 0.0384(4) Uani d . 1 . . C
C21 0.87765(15) -0.05310(19) 0.43475(6) 0.0263(3) Uani d . 1 . . C
C22 0.93602(15) 0.0529(2) 0.38626(6) 0.0316(3) Uani d . 1 . . C
C23 1.04188(16) -0.0409(2) 0.34902(6) 0.0360(4) Uani d . 1 . . C
C24 1.09038(16) -0.2371(2) 0.36001(6) 0.0361(4) Uani d . 1 . . C
C25 1.03025(15) -0.3423(2) 0.40782(7) 0.0352(3) Uani d . 1 . . C
C26 0.92444(16) -0.25263(19) 0.44513(6) 0.0313(3) Uani d . 1 . . C
C27 0.59236(15) 0.25291(17) 0.52486(6) 0.0274(3) Uani d . 1 . . C
C28 0.69471(15) 0.20731(19) 0.47213(6) 0.0270(3) Uani d . 1 . . C
H3 0.4279 0.3745 0.6098 0.038 Uiso calc R 1 . . H
H4 0.3366 0.3926 0.7072 0.050 Uiso calc R 1 . . H
H5 0.3718 0.1275 0.7750 0.055 Uiso calc R 1 . . H
H6 0.5026 -0.1632 0.7450 0.046 Uiso calc R 1 . . H
H27A 0.6353 0.3688 0.5484 0.033 Uiso calc R 1 . . H
H27B 0.4861 0.2887 0.5097 0.033 Uiso calc R 1 . . H
H2 0.7545 -0.0434 0.5080 0.032 Uiso calc R 1 . . H
H22 0.9040 0.1882 0.3785 0.038 Uiso calc R 1 . . H
H23 1.0815 0.0310 0.3155 0.043 Uiso calc R 1 . . H
H24 1.1645 -0.2987 0.3348 0.043 Uiso calc R 1 . . H
H25 1.0620 -0.4780 0.4152 0.042 Uiso calc R 1 . . H
H26 0.8833 -0.3267 0.4779 0.038 Uiso calc R 1 . . H

loop_
_atom_site_aniso_label
_atom_site_aniso_U_11
_atom_site_aniso_U_22
_atom_site_aniso_U_33
_atom_site_aniso_U_12
_atom_site_aniso_U_13
_atom_site_aniso_U_23
O2 0.0359(5) 0.0204(5) 0.0257(5) 0.0026(4) 0.0019(4) 0.0019(4)
O11 0.0411(6) 0.0276(5) 0.0366(6) 0.0061(4) -0.0015(5) -0.0029(4)
O12 0.0750(8) 0.0382(6) 0.0475(7) 0.0108(6) -0.0064(6) 0.0187(5)
O28 0.0390(6) 0.0288(5) 0.0408(6) 0.0015(4) 0.0033(4) 0.0108(5)
N1 0.0348(7) 0.0244(6) 0.0354(7) -0.0020(5) -0.0062(5) 0.0035(5)
N2 0.0288(6) 0.0223(6) 0.0280(6) 0.0000(4) -0.0011(5) 0.0023(5)
C1 0.0285(7) 0.0252(7) 0.0293(7) -0.0029(5) -0.0030(6) -0.0025(6)
C2 0.0227(7) 0.0259(7) 0.0258(7) -0.0017(5) -0.0032(5) -0.0034(5)
C3 0.0285(7) 0.0281(7) 0.0386(8) 0.0016(6) -0.0010(6) -0.0054(6)
C4 0.0350(8) 0.0399(9) 0.0514(10) -0.0030(7) 0.0101(7) -0.0151(8)
C5 0.0526(10) 0.0502(10) 0.0362(9) -0.0150(8) 0.0132(7) -0.0132(8)
C6 0.0469(9) 0.0397(8) 0.0285(8) -0.0128(7) -0.0002(6) 0.0000(6)
C21 0.0230(7) 0.0265(7) 0.0291(7) -0.0027(5) -0.0060(5) -0.0022(6)
C22 0.0314(8) 0.0293(7) 0.0338(8) -0.0015(6) -0.0027(6) 0.0008(6)
C23 0.0308(8) 0.0424(9) 0.0346(8) -0.0056(6) 0.0001(6) -0.0017(7)
C24 0.0277(7) 0.0445(9) 0.0357(8) -0.0001(6) -0.0031(6) -0.0124(7)
C25 0.0316(8) 0.0287(7) 0.0447(9) 0.0034(6) -0.0085(6) -0.0068(6)
C26 0.0306(7) 0.0270(7) 0.0358(8) -0.0013(6) -0.0046(6) -0.0001(6)
C27 0.0319(7) 0.0180(7) 0.0317(7) -0.0004(5) -0.0055(6) 0.0027(5)
C28 0.0265(7) 0.0222(7) 0.0318(7) -0.0046(5) -0.0061(5) 0.0029(6)

loop_
_atom_type_symbol
_atom_type_description
_atom_type_scat_dispersion_real
_atom_type_scat_dispersion_imag
_atom_type_scat_source
C C 0.0033 0.0016 'International Tables Vol C Tables 4.2.6.8 and 6.1.1.4'
H H 0.0000 0.0000 'International Tables Vol C Tables 4.2.6.8 and 6.1.1.4'
N N 0.0061 0.0033 'International Tables Vol C Tables 4.2.6.8 and 6.1.1.4'
O O 0.0106 0.0060 'International Tables Vol C Tables 4.2.6.8 and 6.1.1.4'

loop_
_geom_angle_atom_site_label_1
_geom_angle_atom_site_label_2
_geom_angle_atom_site_label_3
_geom_angle
_geom_angle_publ_flag
C6 C1 C2 120.66(12) no
C6 C1 N1 116.92(12) no
C2 C1 N1 122.38(11) no
O2 C2 C3 123.04(11) no
O2 C2 C1 118.71(11) no
C3 C2 C1 118.25(12) no
C4 C3 C2 120.10(13) no
C4 C3 H3 120.0 no
C2 C3 H3 120.0 no
C3 C4 C5 121.60(14) no
C3 C4 H4 119.2 no
C5 C4 H4 119.2 no
C4 C5 C6 119.39(14) no
C4 C5 H5 120.3 no
C6 C5 H5 120.3 no
C5 C6 C1 119.99(14) no
C5 C6 H6 120.0 no
C1 C6 H6 120.0 no
O12 N1 O11 122.18(11) no
O12 N1 C1 117.75(12) no
O11 N1 C1 120.07(10) no
C2 O2 C27 118.86(9) y
O2 C27 C28 108.62(9) y
O2 C27 H27A 110.0 no
C28 C27 H27A 110.0 no
O2 C27 H27B 110.0 no
C28 C27 H27B 110.0 no
H27A C27 H27B 108.3 no
O28 C28 N2 125.78(12) no
O28 C28 C27 118.89(11) no
C27 C28 N2 115.33(11) y
C28 N2 C21 128.99(11) y
C28 N2 H2 115.5 no
C21 N2 H2 115.5 no
C22 C21 C26 119.69(12) no
C22 C21 N2 123.39(12) no
C26 C21 N2 116.91(12) no
C21 C22 C23 119.29(14) no
C21 C22 H22 120.4 no
C23 C22 H22 120.4 no
C24 C23 C22 120.97(14) no
C24 C23 H23 119.5 no
C22 C23 H23 119.5 no
C25 C24 C23 119.38(13) no
C25 C24 H24 120.3 no
C23 C24 H24 120.3 no
C24 C25 C26 120.60(14) no
C24 C25 H25 119.7 no
C26 C25 H25 119.7 no
C25 C26 C21 120.05(13) no
C25 C26 H26 120.0 no
C21 C26 H26 120.0 no

loop_
_geom_bond_atom_site_label_1
_geom_bond_atom_site_label_2
_geom_bond_site_symmetry_2
_geom_bond_distance
_geom_bond_publ_flag
C1 C6 . 1.3867(18) no
C1 C2 . 1.4031(18) no
C1 N1 . 1.4577(17) no
C2 O2 . 1.3508(15) no
C2 C3 . 1.3919(18) no
C3 C4 . 1.373(2) no
C3 H3 . 0.95 no
C4 C5 . 1.373(2) no
C4 H4 . 0.95 no
C5 C6 . 1.378(2) no
C5 H5 . 0.95 no
C6 H6 . 0.95 no
N1 O12 . 1.2234(14) no
N1 O11 . 1.2304(14) no
O2 C27 . 1.4283(14) no
C27 C28 . 1.5090(18) no
C27 H27A . 0.99 no
C27 H27B . 0.99 no
C28 O28 . 1.2211(14) no
C28 N2 . 1.3472(16) no
N2 C21 . 1.4098(17) no
N2 H2 . 0.88 no
C21 C22 . 1.3844(18) no
C21 C26 . 1.3960(19) no
C22 C23 . 1.389(2) no
C22 H22 . 0.95 no
C23 C24 . 1.382(2) no
C23 H23 . 0.95 no
C24 C25 . 1.376(2) no
C24 H24 . 0.95 no
C25 C26 . 1.3784(19) no
C25 H25 . 0.95 no
C26 H26 . 0.95 no

loop_
_geom_hbond_atom_site_label_D
_geom_hbond_atom_site_label_H
_geom_hbond_atom_site_label_A
_geom_hbond_site_symmetry_A
_geom_hbond_distance_DH
_geom_hbond_distance_HA
_geom_hbond_distance_DA
_geom_hbond_angle_DHA
_geom_hbond_publ_flag
N2 H2 O2 . 0.88 2.07 2.5517(13) 113 y
N2 H2 O11 . 0.88 2.55 3.4191(14) 172 y
C3 H3 O28 3_666 0.95 2.41 3.2990(17) 156 y
C27 H27A O11 1_565 0.99 2.55 3.5006(15) 162 y

loop_
_geom_torsion_atom_site_label_1
_geom_torsion_atom_site_label_2
_geom_torsion_atom_site_label_3
_geom_torsion_atom_site_label_4
_geom_torsion
_geom_torsion_publ_flag
C6 C1 C2 O2 -179.89(11) no
N1 C1 C2 O2 2.36(18) no
C6 C1 C2 C3 -0.08(19) no
N1 C1 C2 C3 -177.83(11) no
O2 C2 C3 C4 -178.99(12) no
C1 C2 C3 C4 1.21(19) no
C2 C3 C4 C5 -1.3(2) no
C3 C4 C5 C6 0.1(2) no
C4 C5 C6 C1 1.0(2) no
C2 C1 C6 C5 -1.1(2) no
N1 C1 C6 C5 176.82(12) no
C6 C1 N1 O12 -11.43(18) no
C2 C1 N1 O12 166.40(12) no
C6 C1 N1 O11 169.69(11) no
C3 C2 O2 C27 12.19(17) no
O2 C27 C28 O28 172.24(11) no
O2 C27 C28 N2 -8.14(15) y
O28 C28 N2 C21 0.8(2) no
C27 C28 N2 C21 -178.80(12) y
C28 N2 C21 C22 9.4(2) y
C28 C27 O2 C2 167.20(10) y
C1 C2 O2 C27 -168.01(11) y
C2 C1 N1 O11 -12.48(18) y
C28 N2 C21 C26 -171.10(12) no
C26 C21 C22 C23 -0.70(19) no
N2 C21 C22 C23 178.77(12) no
C21 C22 C23 C24 -0.5(2) no
C22 C23 C24 C25 1.4(2) no
C23 C24 C25 C26 -1.0(2) no
C24 C25 C26 C21 -0.2(2) no
C22 C21 C26 C25 1.07(19) no
N2 C21 C26 C25 -178.43(11) no

loop_
_cod_related_entry_id
_cod_related_entry_database
_cod_related_entry_code
1 ChemSpider 1864352
